data_2013206
loop_
_publ_author_name
'Zabadal Miroslav'
'Heger Dominik'
'Ne\<cas Marek'
'Kl\'an Petr'

_publ_section_title
;
 <i>N</i>-(1-Naphthylacetyl)glycine phenacyl ester and phenacyl
 (1-naphthylacetoxy)acetate
;
_journal_issue 2
_journal_name_full 'Acta Crystallographica Section C'
_journal_page_first o77
_journal_page_last o79
_journal_paper_doi 10.1107/S0108270103000155
_journal_volume 59
_journal_year 2003
_chemical_formula_iupac 'C22 H18 O5'
_chemical_formula_moiety 'C22 H18 O5'
_chemical_formula_sum 'C22 H18 O5'
_chemical_formula_weight 362.36
_chemical_name_common
;
Phenacyl (1-naphthylacetoxy)acetate
;
_chemical_name_systematic ?
_space_group_IT_number 14
_symmetry_cell_setting monoclinic
_symmetry_space_group_name_Hall '-P 2ybc'
_symmetry_space_group_name_H-M 'P 1 21/c 1'
_atom_sites_solution_hydrogens geom
_atom_sites_solution_primary direct
_atom_sites_solution_secondary difmap
_audit_creation_method SHELXL-97
_cell_angle_alpha 90.00
_cell_angle_beta 102.50(3)
_cell_angle_gamma 90.00
_cell_formula_units_Z 4
_cell_length_a 8.927(2)
_cell_length_b 11.413(2)
_cell_length_c 17.875(4)
_cell_measurement_reflns_used 500
_cell_measurement_temperature 120(2)
_cell_measurement_theta_max 27.84
_cell_measurement_theta_min 4.54
_cell_volume 1778.0(7)
_computing_cell_refinement Xcalibur
_computing_data_collection 'Xcalibur (Oxford Diffraction Ltd, 2001)'
_computing_data_reduction Xcalibur
_computing_molecular_graphics SHELXTL
_computing_publication_material SHELXTL
_computing_structure_refinement SHELXTL
_computing_structure_solution 'SHELXTL (Bruker, 1998)'
_diffrn_ambient_temperature 120(2)
_diffrn_detector_area_resol_mean '0.06 mm'
_diffrn_measured_fraction_theta_full 0.996
_diffrn_measured_fraction_theta_max 0.996
_diffrn_measurement_device_type 'Kuma KM-4 CCD'
_diffrn_measurement_method \w
_diffrn_radiation_monochromator graphite
_diffrn_radiation_source 'fine-focus sealed tube'
_diffrn_radiation_type MoK\a
_diffrn_radiation_wavelength 0.71073
_diffrn_reflns_av_R_equivalents 0.0207
_diffrn_reflns_av_sigmaI/netI 0.0143
_diffrn_reflns_limit_h_max 6
_diffrn_reflns_limit_h_min -10
_diffrn_reflns_limit_k_max 13
_diffrn_reflns_limit_k_min -13
_diffrn_reflns_limit_l_max 21
_diffrn_reflns_limit_l_min -20
_diffrn_reflns_number 10881
_diffrn_reflns_theta_full 25.00
_diffrn_reflns_theta_max 25.00
_diffrn_reflns_theta_min 3.43
_diffrn_standards_decay_% none
_diffrn_standards_interval_count 0
_diffrn_standards_interval_time 0
_diffrn_standards_number 0
_exptl_absorpt_coefficient_mu 0.096
_exptl_absorpt_correction_type none
_exptl_crystal_colour colourless
_exptl_crystal_density_diffrn 1.354
_exptl_crystal_density_method 'not measured'
_exptl_crystal_description prism
_exptl_crystal_F_000 760
_exptl_crystal_size_max 0.40
_exptl_crystal_size_mid 0.40
_exptl_crystal_size_min 0.30
_refine_diff_density_max 0.152
_refine_diff_density_min -0.197
_refine_ls_extinction_method none
_refine_ls_goodness_of_fit_ref 1.060
_refine_ls_hydrogen_treatment constr
_refine_ls_matrix_type full
_refine_ls_number_parameters 244
_refine_ls_number_reflns 3128
_refine_ls_number_restraints 0
_refine_ls_restrained_S_all 1.060
_refine_ls_R_factor_all 0.0375
_refine_ls_R_factor_gt 0.0345
_refine_ls_shift/su_max 0.001
_refine_ls_shift/su_mean 0.000
_refine_ls_structure_factor_coef Fsqd
_refine_ls_weighting_details 'calc w = 1/[\s^2^(Fo^2^)+(0.0366P)^2^+0.6568P] where P = (Fo^2^+2Fc^2^)/3'
_refine_ls_weighting_scheme calc
_refine_ls_wR_factor_gt 0.0821
_refine_ls_wR_factor_ref 0.0842
_reflns_number_gt 2917
_reflns_number_total 3128
_reflns_threshold_expression I>2\s(I)
_cod_data_source_file sk1607.cif
_cod_data_source_block II
_cod_depositor_comments
;
The following automatic conversions were performed:
'_symmetry_cell_setting' value 'Monoclinic' changed to 'monoclinic'
according to '/home/saulius/struct/CIF-dictionaries/cif_core.dic'
dictionary named 'cif_core.dic' version 2.4.1 from 2010-06-29.

Automatic conversion script
Id: cif_fix_enum 1527 2010-12-29 10:47:43Z saulius 

The following automatic conversions were performed:

'_symmetry_cell_setting' value 'Monoclinic' changed to 'monoclinic'
according to /home/saulius/struct/CIF-dictionaries/cif_core.dic
dictionary named 'cif_core.dic' version 2.4.1 from 2010-06-29.

Automatic conversion script
Id: cif_fix_values 1715 2011-07-08 13:25:40Z adriana 
;
_cod_original_sg_symbol_H-M 'P 21/c'
_cod_database_code 2013206
_cod_database_fobs_code 2013206

loop_
_symmetry_equiv_pos_as_xyz
'x, y, z'
'-x, y+1/2, -z+1/2'
'-x, -y, -z'
'x, -y-1/2, z-1/2'

loop_
_atom_site_label
_atom_site_fract_x
_atom_site_fract_y
_atom_site_fract_z
_atom_site_U_iso_or_equiv
_atom_site_adp_type
_atom_site_calc_flag
_atom_site_refinement_flags
_atom_site_occupancy
_atom_site_disorder_assembly
_atom_site_disorder_group
_atom_site_type_symbol
O21 0.20177(10) 0.20181(8) 0.07671(6) 0.0294(2) Uani d . 1 . . O
O17 0.07631(10) 0.36114(7) 0.10469(5) 0.0249(2) Uani d . 1 . . O
O14 -0.03387(10) 0.06219(8) 0.09141(5) 0.0253(2) Uani d . 1 . . O
O20 0.07771(11) 0.37934(8) -0.04304(5) 0.0291(2) Uani d . 1 . . O
O13 0.14173(11) 0.03358(8) 0.20015(5) 0.0325(2) Uani d . 1 . . O
C19 0.17067(14) 0.44126(10) -0.00189(7) 0.0212(3) Uani d . 1 . . C
C12 0.07612(15) -0.00061(11) 0.13881(7) 0.0237(3) Uani d . 1 . . C
C27 0.36278(14) 0.60456(11) 0.01506(7) 0.0215(3) Uani d . 1 . . C
H27A 0.3686 0.6032 0.0687 0.026 Uiso calc R 1 . . H
C16 0.09405(14) 0.24649(11) 0.09478(7) 0.0226(3) Uani d . 1 . . C
C25 0.44048(14) 0.68663(11) -0.09360(8) 0.0249(3) Uani d . 1 . . C
H25A 0.4988 0.7423 -0.1147 0.030 Uiso calc R 1 . . H
C23 0.26109(14) 0.52814(11) -0.11069(7) 0.0239(3) Uani d . 1 . . C
H23A 0.1969 0.4744 -0.1434 0.029 Uiso calc R 1 . . H
C22 0.26760(13) 0.52613(10) -0.03241(7) 0.0203(3) Uani d . 1 . . C
C18 0.18937(14) 0.43551(11) 0.08400(7) 0.0229(3) Uani d . 1 . . C
H18A 0.2929 0.4054 0.1074 0.027 Uiso calc R 1 . . H
H18B 0.1801 0.5153 0.1043 0.027 Uiso calc R 1 . . H
C7 0.22398(15) -0.18940(11) 0.14771(7) 0.0235(3) Uani d . 1 . . C
C1 0.38031(15) -0.16346(11) 0.14962(7) 0.0251(3) Uani d . 1 . . C
C9 0.30239(19) -0.35660(12) 0.22930(8) 0.0351(3) Uani d . 1 . . C
H9A 0.2744 -0.4213 0.2568 0.042 Uiso calc R 1 . . H
C6 0.42717(18) -0.06697(12) 0.11045(8) 0.0334(3) Uani d . 1 . . C
H6A 0.3525 -0.0146 0.0828 0.040 Uiso calc R 1 . . H
C15 -0.04277(15) 0.18251(11) 0.11081(8) 0.0260(3) Uani d . 1 . . C
H15A -0.0450 0.1900 0.1657 0.031 Uiso calc R 1 . . H
H15B -0.1383 0.2172 0.0803 0.031 Uiso calc R 1 . . H
C8 0.18822(17) -0.28402(12) 0.18693(7) 0.0284(3) Uani d . 1 . . C
H8A 0.0835 -0.3012 0.1855 0.034 Uiso calc R 1 . . H
C2 0.49524(16) -0.23851(13) 0.19178(8) 0.0318(3) Uani d . 1 . . C
C24 0.34744(15) 0.60796(11) -0.14101(7) 0.0258(3) Uani d . 1 . . C
H24A 0.3430 0.6089 -0.1946 0.031 Uiso calc R 1 . . H
C11 0.09842(16) -0.11547(11) 0.10185(7) 0.0274(3) Uani d . 1 . . C
H11A 0.0011 -0.1601 0.0934 0.033 Uiso calc R 1 . . H
H11B 0.1217 -0.1000 0.0511 0.033 Uiso calc R 1 . . H
C26 0.44885(14) 0.68438(11) -0.01556(8) 0.0243(3) Uani d . 1 . . C
H26A 0.5139 0.7378 0.0170 0.029 Uiso calc R 1 . . H
C5 0.5789(2) -0.04859(15) 0.11206(10) 0.0477(4) Uani d . 1 . . C
H5A 0.6089 0.0158 0.0850 0.057 Uiso calc R 1 . . H
C10 0.45162(19) -0.33513(13) 0.23132(8) 0.0364(4) Uani d . 1 . . C
H10A 0.5280 -0.3855 0.2596 0.044 Uiso calc R 1 . . H
C4 0.6906(2) -0.12384(16) 0.15323(12) 0.0537(5) Uani d . 1 . . C
H4A 0.7958 -0.1101 0.1537 0.064 Uiso calc R 1 . . H
C3 0.65069(18) -0.21575(16) 0.19223(10) 0.0460(4) Uani d . 1 . . C
H3A 0.7281 -0.2656 0.2203 0.055 Uiso calc R 1 . . H

loop_
_atom_site_aniso_label
_atom_site_aniso_U_11
_atom_site_aniso_U_22
_atom_site_aniso_U_33
_atom_site_aniso_U_12
_atom_site_aniso_U_13
_atom_site_aniso_U_23
O21 0.0269(5) 0.0227(5) 0.0416(6) 0.0036(4) 0.0137(4) 0.0035(4)
O17 0.0254(5) 0.0194(4) 0.0322(5) -0.0001(4) 0.0114(4) -0.0003(4)
O14 0.0259(5) 0.0210(5) 0.0278(5) -0.0003(4) 0.0034(4) 0.0033(4)
O20 0.0308(5) 0.0235(5) 0.0302(5) -0.0060(4) 0.0003(4) -0.0015(4)
O13 0.0450(6) 0.0270(5) 0.0227(5) 0.0055(4) 0.0013(4) -0.0016(4)
C19 0.0207(6) 0.0156(6) 0.0261(6) 0.0040(5) 0.0026(5) -0.0014(5)
C12 0.0262(7) 0.0231(6) 0.0224(7) -0.0011(5) 0.0063(5) 0.0037(5)
C27 0.0237(6) 0.0197(6) 0.0210(6) 0.0024(5) 0.0045(5) -0.0015(5)
C16 0.0253(7) 0.0210(6) 0.0214(6) 0.0024(5) 0.0046(5) 0.0037(5)
C25 0.0219(6) 0.0225(6) 0.0313(7) 0.0035(5) 0.0078(5) 0.0055(5)
C23 0.0241(6) 0.0230(6) 0.0230(6) 0.0022(5) 0.0012(5) -0.0025(5)
C22 0.0196(6) 0.0171(6) 0.0236(6) 0.0046(5) 0.0037(5) -0.0002(5)
C18 0.0232(6) 0.0181(6) 0.0281(7) -0.0027(5) 0.0072(5) -0.0008(5)
C7 0.0322(7) 0.0200(6) 0.0180(6) 0.0002(5) 0.0045(5) -0.0052(5)
C1 0.0323(7) 0.0217(6) 0.0217(6) -0.0005(5) 0.0070(5) -0.0087(5)
C9 0.0617(10) 0.0217(7) 0.0214(7) 0.0009(7) 0.0078(6) -0.0006(5)
C6 0.0452(8) 0.0246(7) 0.0344(8) -0.0048(6) 0.0170(7) -0.0092(6)
C15 0.0254(7) 0.0212(6) 0.0326(7) 0.0018(5) 0.0086(5) 0.0027(5)
C8 0.0398(8) 0.0237(7) 0.0225(6) -0.0034(6) 0.0083(6) -0.0047(5)
C2 0.0341(8) 0.0304(7) 0.0286(7) 0.0048(6) 0.0016(6) -0.0144(6)
C24 0.0270(7) 0.0288(7) 0.0221(6) 0.0056(6) 0.0061(5) 0.0036(5)
C11 0.0309(7) 0.0256(7) 0.0240(7) 0.0004(6) 0.0024(5) -0.0023(5)
C26 0.0227(6) 0.0195(6) 0.0298(7) 0.0003(5) 0.0039(5) -0.0014(5)
C5 0.0556(10) 0.0358(9) 0.0615(11) -0.0196(8) 0.0344(9) -0.0226(8)
C10 0.0513(9) 0.0282(7) 0.0248(7) 0.0135(7) -0.0027(6) -0.0056(6)
C4 0.0365(9) 0.0492(11) 0.0808(13) -0.0103(8) 0.0242(9) -0.0328(10)
C3 0.0335(8) 0.0449(10) 0.0561(10) 0.0056(7) 0.0023(7) -0.0262(8)

loop_
_atom_type_symbol
_atom_type_description
_atom_type_scat_dispersion_real
_atom_type_scat_dispersion_imag
_atom_type_scat_source
C C 0.0033 0.0016 'International Tables Vol C Tables 4.2.6.8 and 6.1.1.4'
H H 0.0000 0.0000 'International Tables Vol C Tables 4.2.6.8 and 6.1.1.4'
O O 0.0106 0.0060 'International Tables Vol C Tables 4.2.6.8 and 6.1.1.4'

loop_
_geom_angle_atom_site_label_1
_geom_angle_atom_site_label_2
_geom_angle_atom_site_label_3
_geom_angle
C16 O17 C18 115.96(10)
C12 O14 C15 115.43(10)
O20 C19 C22 122.48(11)
O20 C19 C18 120.20(11)
C22 C19 C18 117.31(10)
O13 C12 O14 123.21(12)
O13 C12 C11 127.28(12)
O14 C12 C11 109.52(11)
C26 C27 C22 120.18(12)
C26 C27 H27A 119.9
C22 C27 H27A 119.9
O21 C16 O17 125.51(12)
O21 C16 C15 125.44(12)
O17 C16 C15 109.05(10)
C26 C25 C24 120.09(12)
C26 C25 H25A 120.0
C24 C25 H25A 120.0
C24 C23 C22 120.16(12)
C24 C23 H23A 119.9
C22 C23 H23A 119.9
C23 C22 C27 119.44(12)
C23 C22 C19 118.83(11)
C27 C22 C19 121.72(11)
O17 C18 C19 111.14(10)
O17 C18 H18A 109.4
C19 C18 H18A 109.4
O17 C18 H18B 109.4
C19 C18 H18B 109.4
H18A C18 H18B 108.0
C8 C7 C1 119.43(12)
C8 C7 C11 119.82(12)
C1 C7 C11 120.74(12)
C6 C1 C7 122.98(13)
C6 C1 C2 118.32(13)
C7 C1 C2 118.70(12)
C10 C9 C8 120.41(14)
C10 C9 H9A 119.8
C8 C9 H9A 119.8
C5 C6 C1 120.48(15)
C5 C6 H6A 119.8
C1 C6 H6A 119.8
O14 C15 C16 109.39(10)
O14 C15 H15A 109.8
C16 C15 H15A 109.8
O14 C15 H15B 109.8
C16 C15 H15B 109.8
H15A C15 H15B 108.2
C7 C8 C9 121.50(14)
C7 C8 H8A 119.2
C9 C8 H8A 119.2
C10 C2 C3 121.31(15)
C10 C2 C1 119.44(13)
C3 C2 C1 119.25(15)
C23 C24 C25 120.10(12)
C23 C24 H24A 119.9
C25 C24 H24A 119.9
C7 C11 C12 113.96(11)
C7 C11 H11A 108.8
C12 C11 H11A 108.8
C7 C11 H11B 108.8
C12 C11 H11B 108.8
H11A C11 H11B 107.7
C27 C26 C25 120.01(12)
C27 C26 H26A 120.0
C25 C26 H26A 120.0
C6 C5 C4 120.54(16)
C6 C5 H5A 119.7
C4 C5 H5A 119.7
C9 C10 C2 120.51(13)
C9 C10 H10A 119.7
C2 C10 H10A 119.7
C3 C4 C5 120.74(15)
C3 C4 H4A 119.6
C5 C4 H4A 119.6
C4 C3 C2 120.66(16)
C4 C3 H3A 119.7
C2 C3 H3A 119.7

loop_
_geom_bond_atom_site_label_1
_geom_bond_atom_site_label_2
_geom_bond_site_symmetry_2
_geom_bond_distance
_geom_bond_publ_flag
O21 C16 . 1.1930(16) ?
O17 C16 . 1.3345(16) ?
O17 C18 . 1.4274(15) ?
O14 C12 . 1.3548(16) ?
O14 C15 . 1.4227(16) ?
O20 C19 . 1.2103(15) ?
O13 C12 . 1.1914(16) ?
C19 C22 . 1.4795(18) ?
C19 C18 . 1.5095(18) ?
C12 C11 . 1.5005(18) ?
C27 C26 . 1.3790(18) ?
C27 C22 . 1.3896(17) ?
C27 H27A . 0.9500 ?
C16 C15 . 1.5029(18) ?
C25 C26 . 1.3809(19) ?
C25 C24 . 1.3818(19) ?
C25 H25A . 0.9500 ?
C23 C24 . 1.3779(19) ?
C23 C22 . 1.3880(18) ?
C23 H23A . 0.9500 ?
C18 H18A . 0.9900 ?
C18 H18B . 0.9900 ?
C7 C8 . 1.3626(18) ?
C7 C1 . 1.4198(19) ?
C7 C11 . 1.4975(18) ?
C1 C6 . 1.4159(19) ?
C1 C2 . 1.4211(19) ?
C9 C10 . 1.347(2) ?
C9 C8 . 1.402(2) ?
C9 H9A . 0.9500 ?
C6 C5 . 1.365(2) ?
C6 H6A . 0.9500 ?
C15 H15A . 0.9900 ?
C15 H15B . 0.9900 ?
C8 H8A . 0.9500 ?
C2 C10 . 1.409(2) ?
C2 C3 . 1.410(2) ?
C24 H24A . 0.9500 ?
C11 H11A . 0.9900 ?
C11 H11B . 0.9900 ?
C26 H26A . 0.9500 ?
C5 C4 . 1.399(3) ?
C5 H5A . 0.9500 ?
C10 H10A . 0.9500 ?
C4 C3 . 1.349(3) ?
C4 H4A . 0.9500 ?
C3 H3A . 0.9500 ?

loop_
_cod_related_entry_id
_cod_related_entry_database
_cod_related_entry_code
1 ChemSpider 21134641
